data_1530018
loop_
_publ_author_name
'Greaves, C.'
'Blower, S.K.'

_publ_section_title
;
 Structural relationships between Bi2 O2 C O3 and beta-Bi2 O3
;
_journal_name_full 'Materials Research Bulletin'
_journal_page_first 1001
_journal_page_last 1008
_journal_volume 23
_journal_year 1988
_chemical_formula_sum 'C Bi2 O5'
_chemical_name_systematic 'Bi2 (C O3) O2'
_space_group_IT_number 33
_symmetry_space_group_name_Hall 'P 2c -2n'
_symmetry_space_group_name_H-M 'P n a 21'
_cell_angle_alpha 90
_cell_angle_beta 90
_cell_angle_gamma 90
_cell_formula_units_Z 8
_cell_length_a 5.468
_cell_length_b 27.32
_cell_length_c 5.468
_cell_volume 816.841
_citation_journal_id_ASTM MRBUAC
_cod_data_source_file Greaves_MRBUAC_1988_1714.cif
_cod_data_source_block C1Bi2O5
_cod_original_cell_volume 816.8413
_cod_original_formula_sum 'C1 Bi2 O5'
_cod_database_code 1530018

loop_
_symmetry_equiv_pos_as_xyz
x,y,z
-x,-y,z+1/2
-x+1/2,y+1/2,z+1/2
x+1/2,-y+1/2,z

loop_
_atom_site_label
_atom_site_type_symbol
_atom_site_fract_x
_atom_site_fract_y
_atom_site_fract_z
_atom_site_occupancy
_atom_site_U_iso_or_equiv
Bi3 Bi+3 0.004 0.547 0.98 1 0.0
O2 O-2 0.245 0.251 0.751 1 0.0
C2 C+4 0.971 0.125 0.466 1 0.0
O7 O-2 0.165 0.108 0.347 1 0.0
O6 O-2 0.973 0.577 0.523 1 0.0
O3 O-2 0.26 0.001 0.257 1 0.0
Bi2 Bi+3 0.51 0.204 0.501 1 0.0
Bi4 Bi+3 0.499 0.547 0.485 1 0.0
O5 O-2 0.01 0.173 0.487 1 0.0
O10 O-2 0.334 0.116 0.839 1 0.0
Bi1 Bi+3 0.005 0.203 0 1 0.0
O8 O-2 0.862 0.102 0.609 1 0.0
O9 O-2 0.647 0.147 0.115 1 0.0
C1 C+4 0.522 0.127 0.97 1 0.0
O1 O-2 0.267 0.249 0.241 1 0.0
O4 O-2 0.243 0.001 0.749 1 0.0
